data_7006068
loop_
_publ_author_name
'Moubaraki, Boujemaa'
'Leita, Ben A.'
'Halder, Gregory J.'
'Batten, Stuart R.'
'Jensen, Paul'
'Smith, Jonathan P.'
'Cashion, John D.'
'Kepert, Cameron J.'
'L\'etard, Jean-Fran\,cois'
'Murray, Keith S.'

_publ_section_title
;
 Structure, magnetism and photomagnetism of mixed-ligand
 tris(pyrazolyl)methane iron(ii) spin crossover compounds.
;
_journal_issue 39
_journal_name_full 'Dalton transactions (Cambridge, England : 2003)'
_journal_page_first 4413
_journal_page_last 4426
_journal_paper_doi 10.1039/b708773j
_journal_year 2007
_chemical_formula_moiety 'C29 H38 Fe N12, 2(B F4), 1.5(C2 H3 N)'
_chemical_formula_sum 'C32 H42.5 B2 F8 Fe N13.5'
_chemical_formula_weight 845.76
_chemical_name_common Fe(picpzpz)()(BF!4$)!2$.MeOH
_chemical_name_systematic
;
?
;
_space_group_IT_number 2
_symmetry_cell_setting triclinic
_symmetry_Int_Tables_number 2
_symmetry_space_group_name_Hall '-P 1'
_symmetry_space_group_name_H-M 'P -1'
_atom_sites_solution_hydrogens geom
_atom_sites_solution_primary direct
_atom_sites_solution_secondary difmap
_audit_creation_method SHELXL-97
_cell_angle_alpha 88.648(13)
_cell_angle_beta 78.824(13)
_cell_angle_gamma 64.001(12)
_cell_formula_units_Z 2
_cell_length_a 11.931(10)
_cell_length_b 12.370(11)
_cell_length_c 15.070(13)
_cell_measurement_reflns_used 4331
_cell_measurement_temperature 25(2)
_cell_measurement_theta_max 25.458
_cell_measurement_theta_min 2.576
_cell_volume 1956(3)
_computing_cell_refinement 'SMART (BrukerAXS, 1997)'
_computing_data_collection 'SMART (BrukerAXS, 1997)'
_computing_data_reduction 'SAINT+ (BrukerAXS, 1997)'
_computing_molecular_graphics 'ORTEP-3 (Farrugia, 1997)'
_computing_publication_material XCIF
_computing_structure_refinement 'SHELXTL (BrukerAXS, 2000)'
_computing_structure_solution 'SHELXTL (BrukerAXS, 2000)'
_diffrn_ambient_temperature 25(2)
_diffrn_measured_fraction_theta_full 0.967
_diffrn_measured_fraction_theta_max 0.967
_diffrn_measurement_device_type 'Bruker SMART 1000 CCD'
_diffrn_measurement_method \w
_diffrn_radiation_monochromator graphite
_diffrn_radiation_source 'fine-focus sealed tube'
_diffrn_radiation_type MoK\a
_diffrn_radiation_wavelength 0.71073
_diffrn_reflns_av_R_equivalents 0.0325
_diffrn_reflns_av_sigmaI/netI 0.0302
_diffrn_reflns_limit_h_max 14
_diffrn_reflns_limit_h_min -13
_diffrn_reflns_limit_k_max 15
_diffrn_reflns_limit_k_min -14
_diffrn_reflns_limit_l_max 18
_diffrn_reflns_limit_l_min -18
_diffrn_reflns_number 15552
_diffrn_reflns_theta_full 25.69
_diffrn_reflns_theta_max 25.69
_diffrn_reflns_theta_min 1.84
_diffrn_standards_decay_% 0.00
_diffrn_standards_number 183
_exptl_absorpt_coefficient_mu 0.468
_exptl_absorpt_correction_T_max 0.900
_exptl_absorpt_correction_T_min 0.766
_exptl_absorpt_correction_type multi-scan
_exptl_absorpt_process_details 'SADABS (Bruker, 1996)'
_exptl_crystal_colour colourless
_exptl_crystal_density_diffrn 1.436
_exptl_crystal_density_method 'not measured'
_exptl_crystal_description block-shaped
_exptl_crystal_F_000 874
_exptl_crystal_size_max 0.31
_exptl_crystal_size_mid 0.28
_exptl_crystal_size_min 0.22
_refine_diff_density_max 1.705
_refine_diff_density_min -0.733
_refine_diff_density_rms 0.079
_refine_ls_extinction_method none
_refine_ls_goodness_of_fit_ref 1.031
_refine_ls_hydrogen_treatment constr
_refine_ls_matrix_type full
_refine_ls_number_parameters 541
_refine_ls_number_reflns 7182
_refine_ls_number_restraints 0
_refine_ls_restrained_S_all 1.031
_refine_ls_R_factor_all 0.0558
_refine_ls_R_factor_gt 0.0497
_refine_ls_shift/su_max 0.001
_refine_ls_shift/su_mean 0.000
_refine_ls_structure_factor_coef Fsqd
_refine_ls_weighting_details 'calc w=1/[\s^2^(Fo^2^)+(0.0663P)^2^+3.9739P] where P=(Fo^2^+2Fc^2^)/3'
_refine_ls_weighting_scheme calc
_refine_ls_wR_factor_gt 0.1294
_refine_ls_wR_factor_ref 0.1364
_reflns_number_gt 6429
_reflns_number_total 7182
_reflns_threshold_expression >2sigma(I)
_cod_data_source_file b708773j.txt
_cod_data_source_block 2-25qs
_cod_depositor_comments
;
The following automatic conversions were performed:
'_symmetry_cell_setting' value 'Triclinic' changed to 'triclinic'
according to '/home/saulius/struct/CIF-dictionaries/cif_core.dic'
dictionary named 'cif_core.dic' version 2.4.1 from 2010-06-29.

Automatic conversion script
Id: cif_fix_enum 1527 2010-12-29 10:47:43Z saulius 
;
_cod_original_formula_sum 'C32 H42.50 B2 F8 Fe N13.50'
_cod_database_code 7006068

loop_
_symmetry_equiv_pos_as_xyz
'x, y, z'
'-x, -y, -z'

loop_
_atom_site_label
_atom_site_type_symbol
_atom_site_fract_x
_atom_site_fract_y
_atom_site_fract_z
_atom_site_U_iso_or_equiv
_atom_site_adp_type
_atom_site_occupancy
_atom_site_symmetry_multiplicity
_atom_site_calc_flag
_atom_site_refinement_flags
_atom_site_disorder_assembly
_atom_site_disorder_group
Fe1 Fe 0.68736(3) 0.61881(3) 0.73757(2) 0.01239(12) Uani 1 1 d . . .
N1 N 0.61848(19) 0.49937(18) 0.80704(14) 0.0143(4) Uani 1 1 d . . .
N2 N 0.66689(19) 0.45211(18) 0.88260(14) 0.0132(4) Uani 1 1 d . . .
N3 N 0.6666(2) 0.68885(19) 0.87106(15) 0.0166(4) Uani 1 1 d . . .
N4 N 0.71917(19) 0.60433(18) 0.93089(14) 0.0141(4) Uani 1 1 d . . .
N5 N 0.8716(2) 0.48940(19) 0.75408(14) 0.0157(4) Uani 1 1 d . . .
N6 N 0.87829(19) 0.43450(18) 0.83437(14) 0.0135(4) Uani 1 1 d . . .
N7 N 0.7555(2) 0.7340(2) 0.66063(15) 0.0187(5) Uani 1 1 d . . .
N8 N 0.7174(2) 0.76585(19) 0.58027(15) 0.0172(4) Uani 1 1 d . . .
N9 N 0.7126(2) 0.53644(19) 0.60732(15) 0.0173(4) Uani 1 1 d . . .
N10 N 0.6651(2) 0.60972(19) 0.54157(14) 0.0160(4) Uani 1 1 d . . .
N11 N 0.5042(2) 0.7471(2) 0.71090(16) 0.0208(5) Uani 1 1 d . . .
N12 N 0.5047(2) 0.78923(19) 0.62621(16) 0.0187(5) Uani 1 1 d . . .
C1 C 0.4633(3) 0.4819(3) 0.7258(2) 0.0260(6) Uani 1 1 d . . .
H1A H 0.4914 0.5293 0.6820 0.039 Uiso 1 1 calc R . .
H1B H 0.3728 0.5289 0.7527 0.039 Uiso 1 1 calc R . .
H1C H 0.4761 0.4073 0.6949 0.039 Uiso 1 1 calc R . .
C2 C 0.5392(2) 0.4516(2) 0.79882(17) 0.0176(5) Uani 1 1 d . . .
C3 C 0.5382(2) 0.3735(2) 0.86814(18) 0.0182(5) Uani 1 1 d . . .
H3 H 0.4904 0.3283 0.8769 0.022 Uiso 1 1 calc R . .
C4 C 0.6197(2) 0.3752(2) 0.92073(17) 0.0151(5) Uani 1 1 d . . .
C5 C 0.6541(3) 0.3119(2) 1.00393(18) 0.0206(5) Uani 1 1 d . . .
H5A H 0.7461 0.2602 0.9928 0.031 Uiso 1 1 calc R . .
H5B H 0.6085 0.2624 1.0193 0.031 Uiso 1 1 calc R . .
H5C H 0.6302 0.3716 1.0543 0.031 Uiso 1 1 calc R . .
C6 C 0.5688(3) 0.9114(2) 0.8723(2) 0.0250(6) Uani 1 1 d . . .
H6A H 0.5993 0.8995 0.8064 0.037 Uiso 1 1 calc R . .
H6B H 0.5883 0.9727 0.8965 0.037 Uiso 1 1 calc R . .
H6C H 0.4765 0.9383 0.8866 0.037 Uiso 1 1 calc R . .
C7 C 0.6335(2) 0.7948(2) 0.91452(19) 0.0199(5) Uani 1 1 d . . .
C8 C 0.6648(2) 0.7779(2) 1.00098(19) 0.0202(5) Uani 1 1 d . . .
H8 H 0.6500 0.8391 1.0448 0.024 Uiso 1 1 calc R . .
C9 C 0.7209(2) 0.6558(2) 1.00941(17) 0.0166(5) Uani 1 1 d . . .
C10 C 0.7771(3) 0.5836(2) 1.08440(18) 0.0206(5) Uani 1 1 d . . .
H10A H 0.7443 0.5238 1.0984 0.031 Uiso 1 1 calc R . .
H10B H 0.7538 0.6375 1.1385 0.031 Uiso 1 1 calc R . .
H10C H 0.8701 0.5424 1.0654 0.031 Uiso 1 1 calc R . .
C11 C 1.0233(3) 0.4672(3) 0.61028(19) 0.0264(6) Uani 1 1 d . . .
H11A H 0.9454 0.5166 0.5883 0.040 Uiso 1 1 calc R . .
H11B H 1.0751 0.3944 0.5696 0.040 Uiso 1 1 calc R . .
H11C H 1.0719 0.5135 0.6117 0.040 Uiso 1 1 calc R . .
C12 C 0.9893(2) 0.4324(2) 0.70345(17) 0.0184(5) Uani 1 1 d . . .
C13 C 1.0701(2) 0.3415(2) 0.75103(18) 0.0194(5) Uani 1 1 d . . .
H13 H 1.1577 0.2888 0.7298 0.023 Uiso 1 1 calc R . .
C14 C 0.9970(2) 0.3440(2) 0.83415(18) 0.0166(5) Uani 1 1 d . . .
C15 C 1.0290(3) 0.2676(2) 0.91178(19) 0.0224(6) Uani 1 1 d . . .
H15A H 1.1194 0.2099 0.8977 0.034 Uiso 1 1 calc R . .
H15B H 0.9769 0.2238 0.9226 0.034 Uiso 1 1 calc R . .
H15C H 1.0119 0.3188 0.9661 0.034 Uiso 1 1 calc R . .
C16 C 0.7664(2) 0.4770(2) 0.90657(16) 0.0136(5) Uani 1 1 d . . .
H16 H 0.7915 0.4320 0.9610 0.016 Uiso 1 1 calc R . .
C17 C 0.8424(3) 0.7753(2) 0.6609(2) 0.0229(6) Uani 1 1 d . . .
H17 H 0.8866 0.7665 0.7087 0.028 Uiso 1 1 calc R . .
C18 C 0.8599(3) 0.8331(2) 0.5819(2) 0.0240(6) Uani 1 1 d . . .
C19 C 0.7780(3) 0.8256(2) 0.5318(2) 0.0214(6) Uani 1 1 d . . .
H19 H 0.7663 0.8565 0.4743 0.026 Uiso 1 1 calc R . .
C20 C 0.9466(3) 0.8933(3) 0.5571(2) 0.0334(7) Uani 1 1 d . . .
H20A H 0.9967 0.8819 0.6039 0.050 Uiso 1 1 calc R . .
H20B H 0.8953 0.9797 0.5526 0.050 Uiso 1 1 calc R . .
H20C H 1.0041 0.8575 0.4986 0.050 Uiso 1 1 calc R . .
C21 C 0.7381(2) 0.4265(2) 0.57608(18) 0.0182(5) Uani 1 1 d . . .
H21 H 0.7745 0.3556 0.6071 0.022 Uiso 1 1 calc R . .
C22 C 0.7042(2) 0.4284(2) 0.49130(18) 0.0182(5) Uani 1 1 d . . .
C23 C 0.6578(2) 0.5481(2) 0.47148(18) 0.0183(5) Uani 1 1 d . . .
H23 H 0.6267 0.5809 0.4187 0.022 Uiso 1 1 calc R . .
C24 C 0.7140(3) 0.3225(2) 0.43705(19) 0.0235(6) Uani 1 1 d . . .
H24A H 0.7389 0.2516 0.4728 0.035 Uiso 1 1 calc R . .
H24B H 0.7782 0.3056 0.3810 0.035 Uiso 1 1 calc R . .
H24C H 0.6313 0.3416 0.4221 0.035 Uiso 1 1 calc R . .
C25 C 0.3843(3) 0.8130(3) 0.7558(2) 0.0271(6) Uani 1 1 d . . .
H25 H 0.3535 0.8037 0.8172 0.033 Uiso 1 1 calc R . .
C26 C 0.3094(3) 0.8972(3) 0.7020(2) 0.0288(7) Uani 1 1 d . . .
C27 C 0.3894(3) 0.8794(2) 0.6194(2) 0.0244(6) Uani 1 1 d . . .
H27 H 0.3684 0.9221 0.5672 0.029 Uiso 1 1 calc R . .
C28 C 0.1708(3) 0.9871(3) 0.7274(3) 0.0438(9) Uani 1 1 d . . .
H28A H 0.1593 1.0436 0.7767 0.066 Uiso 1 1 calc R . .
H28B H 0.1189 0.9444 0.7474 0.066 Uiso 1 1 calc R . .
H28C H 0.1443 1.0316 0.6747 0.066 Uiso 1 1 calc R . .
C29 C 0.6192(2) 0.7394(2) 0.55667(18) 0.0179(5) Uani 1 1 d . . .
H29 H 0.5985 0.7774 0.4990 0.021 Uiso 1 1 calc R . .
N13 N 0.8626(2) 0.2099(2) 0.7239(2) 0.0341(6) Uani 1 1 d . . .
C30 C 0.8170(3) 0.1478(2) 0.74703(19) 0.0227(6) Uani 1 1 d . . .
C31 C 0.7575(3) 0.0680(3) 0.7761(3) 0.0384(8) Uani 1 1 d . . .
H31A H 0.7261 0.0496 0.7258 0.058 Uiso 1 1 calc R . .
H31B H 0.6862 0.1080 0.8274 0.058 Uiso 1 1 calc R . .
H31C H 0.8204 -0.0070 0.7947 0.058 Uiso 1 1 calc R . .
N14 N 1.2548(6) -0.0104(5) 0.9852(5) 0.0447(15) Uani 0.50 1 d P . .
C32 C 1.1579(11) -0.0029(7) 1.0113(7) 0.065(3) Uani 0.50 1 d P . .
C33 C 1.0245(11) 0.0108(10) 1.0433(7) 0.070(3) Uani 0.50 1 d P . .
H33A H 0.9907 0.0019 0.9911 0.105 Uiso 0.50 1 calc PR . .
H33B H 0.9704 0.0908 1.0745 0.105 Uiso 0.50 1 calc PR . .
H33C H 1.0256 -0.0513 1.0851 0.105 Uiso 0.50 1 calc PR . .
B1 B 0.5310(3) 0.8575(3) 0.3338(2) 0.0218(6) Uani 1 1 d . . .
F1 F 0.64080(15) 0.84122(15) 0.36600(11) 0.0258(4) Uani 1 1 d . . .
F2 F 0.46934(17) 0.79975(16) 0.39114(12) 0.0333(4) Uani 1 1 d . . .
F3 F 0.56587(19) 0.80613(18) 0.24551(13) 0.0412(5) Uani 1 1 d . . .
F4 F 0.45064(16) 0.97861(14) 0.33638(12) 0.0287(4) Uani 1 1 d . . .
B2A B 0.9617(8) 0.2418(9) 1.1502(6) 0.0373(14) Uani 0.472(3) 1 d P A 1
F5A F 1.0491(4) 0.1400(4) 1.1030(3) 0.0463(7) Uani 0.472(3) 1 d P A 1
F6A F 1.02043(18) 0.33008(19) 1.13270(14) 0.0429(5) Uani 0.472(3) 1 d P A 1
F7A F 0.84890(17) 0.30150(17) 1.12151(13) 0.0364(4) Uani 0.472(3) 1 d P A 1
F8A F 0.9591(3) 0.2079(3) 1.2310(2) 0.0758(9) Uani 0.472(3) 1 d P A 1
B2B B 0.9286(7) 0.3059(8) 1.1800(5) 0.0373(14) Uani 0.528(3) 1 d P A 2
F5B F 0.8572(4) 0.3952(4) 1.2504(3) 0.0463(7) Uani 0.528(3) 1 d P A 2
F6B F 1.02043(18) 0.33008(19) 1.13270(14) 0.0429(5) Uani 0.528(3) 1 d P A 2
F7B F 0.84890(17) 0.30150(17) 1.12151(13) 0.0364(4) Uani 0.528(3) 1 d P A 2
F8B F 0.9591(3) 0.2079(3) 1.2310(2) 0.0758(9) Uani 0.528(3) 1 d P A 2

loop_
_atom_site_aniso_label
_atom_site_aniso_U_11
_atom_site_aniso_U_22
_atom_site_aniso_U_33
_atom_site_aniso_U_23
_atom_site_aniso_U_13
_atom_site_aniso_U_12
Fe1 0.01415(19) 0.01111(19) 0.01335(19) 0.00135(13) -0.00329(13) -0.00672(14)
N1 0.0152(10) 0.0157(10) 0.0135(10) 0.0009(8) -0.0042(8) -0.0076(8)
N2 0.0145(10) 0.0130(10) 0.0143(10) 0.0015(8) -0.0042(8) -0.0075(8)
N3 0.0185(11) 0.0121(10) 0.0200(11) 0.0026(8) -0.0044(9) -0.0074(9)
N4 0.0151(10) 0.0125(10) 0.0158(10) 0.0006(8) -0.0035(8) -0.0070(8)
N5 0.0186(11) 0.0155(10) 0.0144(10) 0.0017(8) -0.0011(8) -0.0099(9)
N6 0.0148(10) 0.0132(10) 0.0141(10) 0.0014(8) -0.0024(8) -0.0078(8)
N7 0.0177(11) 0.0190(11) 0.0210(11) -0.0021(9) -0.0052(9) -0.0089(9)
N8 0.0182(11) 0.0143(10) 0.0219(11) 0.0018(8) -0.0051(9) -0.0094(9)
N9 0.0182(11) 0.0141(10) 0.0219(11) 0.0042(8) -0.0090(9) -0.0073(9)
N10 0.0184(11) 0.0142(10) 0.0184(11) 0.0045(8) -0.0066(9) -0.0089(9)
N11 0.0234(12) 0.0159(11) 0.0242(12) 0.0001(9) -0.0001(9) -0.0116(9)
N12 0.0169(11) 0.0136(10) 0.0275(12) 0.0041(9) -0.0052(9) -0.0081(9)
C1 0.0283(15) 0.0332(16) 0.0278(15) 0.0072(12) -0.0137(12) -0.0207(13)
C2 0.0150(12) 0.0196(13) 0.0195(13) -0.0026(10) -0.0024(10) -0.0090(10)
C3 0.0173(12) 0.0181(12) 0.0220(13) -0.0021(10) -0.0020(10) -0.0108(10)
C4 0.0152(12) 0.0126(11) 0.0178(12) -0.0008(9) 0.0001(9) -0.0078(10)
C5 0.0251(14) 0.0204(13) 0.0221(13) 0.0048(11) -0.0059(11) -0.0149(11)
C6 0.0301(15) 0.0146(13) 0.0311(15) 0.0002(11) -0.0068(12) -0.0105(12)
C7 0.0181(13) 0.0152(12) 0.0273(14) -0.0026(10) -0.0010(11) -0.0096(11)
C8 0.0185(13) 0.0186(13) 0.0247(14) -0.0061(10) 0.0002(10) -0.0107(11)
C9 0.0135(12) 0.0203(13) 0.0177(12) -0.0042(10) 0.0005(10) -0.0103(10)
C10 0.0207(13) 0.0257(14) 0.0177(13) -0.0028(11) -0.0045(10) -0.0119(11)
C11 0.0236(14) 0.0274(15) 0.0214(14) 0.0003(11) 0.0059(11) -0.0093(12)
C12 0.0205(13) 0.0173(12) 0.0183(13) -0.0027(10) 0.0014(10) -0.0112(11)
C13 0.0153(12) 0.0177(12) 0.0244(14) -0.0048(10) -0.0006(10) -0.0076(10)
C14 0.0145(12) 0.0139(12) 0.0221(13) -0.0025(10) -0.0048(10) -0.0063(10)
C15 0.0178(13) 0.0195(13) 0.0286(14) 0.0031(11) -0.0064(11) -0.0063(11)
C16 0.0135(11) 0.0147(12) 0.0146(12) 0.0001(9) -0.0025(9) -0.0081(10)
C17 0.0177(13) 0.0222(13) 0.0304(15) -0.0071(11) -0.0043(11) -0.0099(11)
C18 0.0193(13) 0.0178(13) 0.0359(16) -0.0033(11) -0.0010(11) -0.0106(11)
C19 0.0219(13) 0.0143(12) 0.0290(14) 0.0020(11) -0.0010(11) -0.0106(11)
C20 0.0274(15) 0.0308(16) 0.0494(19) 0.0013(14) -0.0037(14) -0.0212(14)
C21 0.0172(12) 0.0136(12) 0.0259(14) 0.0021(10) -0.0059(10) -0.0081(10)
C22 0.0165(12) 0.0193(13) 0.0210(13) 0.0001(10) -0.0022(10) -0.0105(10)
C23 0.0203(13) 0.0202(13) 0.0187(13) 0.0019(10) -0.0045(10) -0.0127(11)
C24 0.0267(14) 0.0209(13) 0.0259(14) -0.0002(11) -0.0065(11) -0.0126(12)
C25 0.0225(14) 0.0224(14) 0.0349(16) -0.0079(12) 0.0057(12) -0.0129(12)
C26 0.0191(14) 0.0167(13) 0.0507(19) -0.0087(13) -0.0033(13) -0.0091(11)
C27 0.0201(13) 0.0135(12) 0.0424(17) 0.0022(11) -0.0112(12) -0.0079(11)
C28 0.0215(16) 0.0319(18) 0.071(3) -0.0153(17) -0.0030(16) -0.0076(14)
C29 0.0181(12) 0.0140(12) 0.0245(13) 0.0033(10) -0.0062(10) -0.0092(10)
N13 0.0259(13) 0.0246(13) 0.0519(17) 0.0035(12) -0.0103(12) -0.0102(11)
C30 0.0212(13) 0.0164(13) 0.0282(14) 0.0008(11) -0.0077(11) -0.0049(11)
C31 0.0400(18) 0.0231(15) 0.049(2) 0.0043(14) 0.0005(15) -0.0151(14)
N14 0.039(3) 0.029(3) 0.055(4) 0.007(3) 0.006(3) -0.011(3)
C32 0.090(8) 0.031(4) 0.071(6) 0.009(4) -0.038(6) -0.016(5)
C33 0.088(7) 0.053(5) 0.071(6) 0.005(5) 0.006(5) -0.042(5)
B1 0.0221(15) 0.0151(14) 0.0254(16) 0.0005(12) -0.0044(12) -0.0058(12)
F1 0.0205(8) 0.0261(8) 0.0285(9) 0.0057(7) -0.0045(7) -0.0088(7)
F2 0.0392(10) 0.0353(10) 0.0388(10) 0.0166(8) -0.0153(8) -0.0261(8)
F3 0.0418(11) 0.0456(11) 0.0306(10) -0.0145(8) -0.0010(8) -0.0160(9)
F4 0.0263(9) 0.0185(8) 0.0405(10) 0.0043(7) -0.0101(7) -0.0080(7)
B2A 0.027(3) 0.050(4) 0.030(4) 0.002(3) -0.009(3) -0.011(3)
F5A 0.0413(16) 0.0544(18) 0.0354(15) 0.0058(13) -0.0085(12) -0.0139(14)
F6A 0.0345(10) 0.0547(13) 0.0417(11) -0.0040(9) -0.0066(9) -0.0218(10)
F7A 0.0278(9) 0.0423(11) 0.0399(10) 0.0067(8) -0.0141(8) -0.0136(8)
F8A 0.107(2) 0.0850(19) 0.0827(19) 0.0454(16) -0.0720(18) -0.0659(18)
B2B 0.027(3) 0.050(4) 0.030(4) 0.002(3) -0.009(3) -0.011(3)
F5B 0.0413(16) 0.0544(18) 0.0354(15) 0.0058(13) -0.0085(12) -0.0139(14)
F6B 0.0345(10) 0.0547(13) 0.0417(11) -0.0040(9) -0.0066(9) -0.0218(10)
F7B 0.0278(9) 0.0423(11) 0.0399(10) 0.0067(8) -0.0141(8) -0.0136(8)
F8B 0.107(2) 0.0850(19) 0.0827(19) 0.0454(16) -0.0720(18) -0.0659(18)

loop_
_atom_type_symbol
_atom_type_description
_atom_type_scat_dispersion_real
_atom_type_scat_dispersion_imag
_atom_type_scat_source
C C 0.0033 0.0016 'International Tables Vol C Tables 4.2.6.8 and 6.1.1.4'
H H 0.0000 0.0000 'International Tables Vol C Tables 4.2.6.8 and 6.1.1.4'
B B 0.0013 0.0007 'International Tables Vol C Tables 4.2.6.8 and 6.1.1.4'
N N 0.0061 0.0033 'International Tables Vol C Tables 4.2.6.8 and 6.1.1.4'
F F 0.0171 0.0103 'International Tables Vol C Tables 4.2.6.8 and 6.1.1.4'
Fe Fe 0.3463 0.8444 'International Tables Vol C Tables 4.2.6.8 and 6.1.1.4'

loop_
_geom_angle_atom_site_label_1
_geom_angle_atom_site_label_2
_geom_angle_atom_site_label_3
_geom_angle
_geom_angle_site_symmetry_1
_geom_angle_site_symmetry_3
_geom_angle_publ_flag
N3 Fe1 N5 85.57(9) . . ?
N3 Fe1 N9 176.02(8) . . ?
N5 Fe1 N9 91.78(9) . . ?
N3 Fe1 N7 99.15(10) . . ?
N5 Fe1 N7 94.78(10) . . ?
N9 Fe1 N7 84.02(10) . . ?
N3 Fe1 N1 84.26(9) . . ?
N5 Fe1 N1 85.88(10) . . ?
N9 Fe1 N1 92.60(10) . . ?
N7 Fe1 N1 176.56(8) . . ?
N3 Fe1 N11 98.18(9) . . ?
N5 Fe1 N11 176.09(8) . . ?
N9 Fe1 N11 84.53(9) . . ?
N7 Fe1 N11 83.57(10) . . ?
N1 Fe1 N11 95.55(10) . . ?
C2 N1 N2 105.3(2) . . ?
C2 N1 Fe1 138.69(18) . . ?
N2 N1 Fe1 116.04(15) . . ?
C4 N2 N1 111.6(2) . . ?
C4 N2 C16 128.3(2) . . ?
N1 N2 C16 119.74(19) . . ?
C7 N3 N4 104.6(2) . . ?
C7 N3 Fe1 138.79(18) . . ?
N4 N3 Fe1 115.67(16) . . ?
C9 N4 N3 112.2(2) . . ?
C9 N4 C16 127.5(2) . . ?
N3 N4 C16 120.3(2) . . ?
C12 N5 N6 104.7(2) . . ?
C12 N5 Fe1 138.05(18) . . ?
N6 N5 Fe1 116.80(15) . . ?
C14 N6 N5 112.2(2) . . ?
C14 N6 C16 128.5(2) . . ?
N5 N6 C16 119.3(2) . . ?
C17 N7 N8 104.4(2) . . ?
C17 N7 Fe1 138.2(2) . . ?
N8 N7 Fe1 116.62(16) . . ?
C19 N8 N7 111.9(2) . . ?
C19 N8 C29 127.4(2) . . ?
N7 N8 C29 120.6(2) . . ?
C21 N9 N10 104.8(2) . . ?
C21 N9 Fe1 135.04(18) . . ?
N10 N9 Fe1 117.93(17) . . ?
C23 N10 N9 111.9(2) . . ?
C23 N10 C29 128.5(2) . . ?
N9 N10 C29 119.3(2) . . ?
C25 N11 N12 103.7(2) . . ?
C25 N11 Fe1 139.4(2) . . ?
N12 N11 Fe1 116.35(16) . . ?
C27 N12 N11 112.0(2) . . ?
C27 N12 C29 127.5(2) . . ?
N11 N12 C29 120.5(2) . . ?
C2 C1 H1A 109.5 . . ?
C2 C1 H1B 109.5 . . ?
H1A C1 H1B 109.5 . . ?
C2 C1 H1C 109.5 . . ?
H1A C1 H1C 109.5 . . ?
H1B C1 H1C 109.5 . . ?
N1 C2 C3 110.2(2) . . ?
N1 C2 C1 122.9(2) . . ?
C3 C2 C1 126.9(2) . . ?
C4 C3 C2 106.8(2) . . ?
C4 C3 H3 126.6 . . ?
C2 C3 H3 126.6 . . ?
N2 C4 C3 106.0(2) . . ?
N2 C4 C5 123.5(2) . . ?
C3 C4 C5 130.4(2) . . ?
C4 C5 H5A 109.5 . . ?
C4 C5 H5B 109.5 . . ?
H5A C5 H5B 109.5 . . ?
C4 C5 H5C 109.5 . . ?
H5A C5 H5C 109.5 . . ?
H5B C5 H5C 109.5 . . ?
C7 C6 H6A 109.5 . . ?
C7 C6 H6B 109.5 . . ?
H6A C6 H6B 109.5 . . ?
C7 C6 H6C 109.5 . . ?
H6A C6 H6C 109.5 . . ?
H6B C6 H6C 109.5 . . ?
N3 C7 C8 110.7(2) . . ?
N3 C7 C6 121.2(3) . . ?
C8 C7 C6 128.1(2) . . ?
C9 C8 C7 106.6(2) . . ?
C9 C8 H8 126.7 . . ?
C7 C8 H8 126.7 . . ?
N4 C9 C8 105.8(2) . . ?
N4 C9 C10 123.0(2) . . ?
C8 C9 C10 131.2(2) . . ?
C9 C10 H10A 109.5 . . ?
C9 C10 H10B 109.5 . . ?
H10A C10 H10B 109.5 . . ?
C9 C10 H10C 109.5 . . ?
H10A C10 H10C 109.5 . . ?
H10B C10 H10C 109.5 . . ?
C12 C11 H11A 109.5 . . ?
C12 C11 H11B 109.5 . . ?
H11A C11 H11B 109.5 . . ?
C12 C11 H11C 109.5 . . ?
H11A C11 H11C 109.5 . . ?
H11B C11 H11C 109.5 . . ?
N5 C12 C13 110.8(2) . . ?
N5 C12 C11 121.8(2) . . ?
C13 C12 C11 127.5(2) . . ?
C14 C13 C12 106.4(2) . . ?
C14 C13 H13 126.8 . . ?
C12 C13 H13 126.8 . . ?
N6 C14 C13 105.9(2) . . ?
N6 C14 C15 123.1(2) . . ?
C13 C14 C15 130.9(2) . . ?
C14 C15 H15A 109.5 . . ?
C14 C15 H15B 109.5 . . ?
H15A C15 H15B 109.5 . . ?
C14 C15 H15C 109.5 . . ?
H15A C15 H15C 109.5 . . ?
H15B C15 H15C 109.5 . . ?
N6 C16 N4 111.16(19) . . ?
N6 C16 N2 111.4(2) . . ?
N4 C16 N2 110.88(19) . . ?
N6 C16 H16 107.7 . . ?
N4 C16 H16 107.7 . . ?
N2 C16 H16 107.7 . . ?
N7 C17 C18 111.6(3) . . ?
N7 C17 H17 124.2 . . ?
C18 C17 H17 124.2 . . ?
C19 C18 C17 105.0(2) . . ?
C19 C18 C20 127.0(3) . . ?
C17 C18 C20 128.0(3) . . ?
N8 C19 C18 107.0(3) . . ?
N8 C19 H19 126.5 . . ?
C18 C19 H19 126.5 . . ?
C18 C20 H20A 109.5 . . ?
C18 C20 H20B 109.5 . . ?
H20A C20 H20B 109.5 . . ?
C18 C20 H20C 109.5 . . ?
H20A C20 H20C 109.5 . . ?
H20B C20 H20C 109.5 . . ?
N9 C21 C22 111.7(2) . . ?
N9 C21 H21 124.2 . . ?
C22 C21 H21 124.2 . . ?
C23 C22 C21 104.5(2) . . ?
C23 C22 C24 128.7(3) . . ?
C21 C22 C24 126.8(2) . . ?
N10 C23 C22 107.1(2) . . ?
N10 C23 H23 126.5 . . ?
C22 C23 H23 126.5 . . ?
C22 C24 H24A 109.5 . . ?
C22 C24 H24B 109.5 . . ?
H24A C24 H24B 109.5 . . ?
C22 C24 H24C 109.5 . . ?
H24A C24 H24C 109.5 . . ?
H24B C24 H24C 109.5 . . ?
N11 C25 C26 112.3(3) . . ?
N11 C25 H25 123.8 . . ?
C26 C25 H25 123.8 . . ?
C27 C26 C25 104.7(3) . . ?
C27 C26 C28 126.9(3) . . ?
C25 C26 C28 128.4(3) . . ?
N12 C27 C26 107.2(3) . . ?
N12 C27 H27 126.4 . . ?
C26 C27 H27 126.4 . . ?
C26 C28 H28A 109.5 . . ?
C26 C28 H28B 109.5 . . ?
H28A C28 H28B 109.5 . . ?
C26 C28 H28C 109.5 . . ?
H28A C28 H28C 109.5 . . ?
H28B C28 H28C 109.5 . . ?
N12 C29 N8 110.9(2) . . ?
N12 C29 N10 110.6(2) . . ?
N8 C29 N10 110.4(2) . . ?
N12 C29 H29 108.3 . . ?
N8 C29 H29 108.3 . . ?
N10 C29 H29 108.3 . . ?
N13 C30 C31 179.5(3) . . ?
C30 C31 H31A 109.5 . . ?
C30 C31 H31B 109.5 . . ?
H31A C31 H31B 109.5 . . ?
C30 C31 H31C 109.5 . . ?
H31A C31 H31C 109.5 . . ?
H31B C31 H31C 109.5 . . ?
N14 C32 C33 177.4(10) . . ?
C32 C33 H33A 109.5 . . ?
C32 C33 H33B 109.5 . . ?
H33A C33 H33B 109.5 . . ?
C32 C33 H33C 109.5 . . ?
H33A C33 H33C 109.5 . . ?
H33B C33 H33C 109.5 . . ?
F4 B1 F3 110.1(2) . . ?
F4 B1 F2 109.6(2) . . ?
F3 B1 F2 109.6(2) . . ?
F4 B1 F1 109.7(2) . . ?
F3 B1 F1 110.0(2) . . ?
F2 B1 F1 107.8(2) . . ?
F8A B2A F5A 100.9(7) . . ?
F8A B2A F7A 118.9(7) . . ?
F5A B2A F7A 117.5(7) . . ?
F8A B2A F6A 112.4(7) . . ?
F5A B2A F6A 104.3(6) . . ?
F7A B2A F6A 102.2(6) . . ?

loop_
_geom_bond_atom_site_label_1
_geom_bond_atom_site_label_2
_geom_bond_distance
_geom_bond_site_symmetry_2
_geom_bond_publ_flag
Fe1 N3 2.135(3) . ?
Fe1 N5 2.137(3) . ?
Fe1 N9 2.140(3) . ?
Fe1 N7 2.147(3) . ?
Fe1 N1 2.148(2) . ?
Fe1 N11 2.174(3) . ?
N1 C2 1.341(3) . ?
N1 N2 1.378(3) . ?
N2 C4 1.367(3) . ?
N2 C16 1.457(3) . ?
N3 C7 1.338(3) . ?
N3 N4 1.378(3) . ?
N4 C9 1.365(3) . ?
N4 C16 1.450(3) . ?
N5 C12 1.339(3) . ?
N5 N6 1.372(3) . ?
N6 C14 1.367(3) . ?
N6 C16 1.446(3) . ?
N7 C17 1.342(4) . ?
N7 N8 1.364(3) . ?
N8 C19 1.357(3) . ?
N8 C29 1.453(3) . ?
N9 C21 1.332(4) . ?
N9 N10 1.360(3) . ?
N10 C23 1.355(3) . ?
N10 C29 1.457(3) . ?
N11 C25 1.341(4) . ?
N11 N12 1.367(3) . ?
N12 C27 1.360(4) . ?
N12 C29 1.443(4) . ?
C1 C2 1.496(4) . ?
C1 H1A 0.9800 . ?
C1 H1B 0.9800 . ?
C1 H1C 0.9800 . ?
C2 C3 1.408(4) . ?
C3 C4 1.376(4) . ?
C3 H3 0.9500 . ?
C4 C5 1.492(4) . ?
C5 H5A 0.9800 . ?
C5 H5B 0.9800 . ?
C5 H5C 0.9800 . ?
C6 C7 1.501(4) . ?
C6 H6A 0.9800 . ?
C6 H6B 0.9800 . ?
C6 H6C 0.9800 . ?
C7 C8 1.410(4) . ?
C8 C9 1.372(4) . ?
C8 H8 0.9500 . ?
C9 C10 1.498(4) . ?
C10 H10A 0.9800 . ?
C10 H10B 0.9800 . ?
C10 H10C 0.9800 . ?
C11 C12 1.492(4) . ?
C11 H11A 0.9800 . ?
C11 H11B 0.9800 . ?
C11 H11C 0.9800 . ?
C12 C13 1.410(4) . ?
C13 C14 1.373(4) . ?
C13 H13 0.9500 . ?
C14 C15 1.487(4) . ?
C15 H15A 0.9800 . ?
C15 H15B 0.9800 . ?
C15 H15C 0.9800 . ?
C16 H16 1.0000 . ?
C17 C18 1.402(4) . ?
C17 H17 0.9500 . ?
C18 C19 1.378(4) . ?
C18 C20 1.510(4) . ?
C19 H19 0.9500 . ?
C20 H20A 0.9800 . ?
C20 H20B 0.9800 . ?
C20 H20C 0.9800 . ?
C21 C22 1.409(4) . ?
C21 H21 0.9500 . ?
C22 C23 1.382(4) . ?
C22 C24 1.509(4) . ?
C23 H23 0.9500 . ?
C24 H24A 0.9800 . ?
C24 H24B 0.9800 . ?
C24 H24C 0.9800 . ?
C25 C26 1.403(5) . ?
C25 H25 0.9500 . ?
C26 C27 1.370(5) . ?
C26 C28 1.510(4) . ?
C27 H27 0.9500 . ?
C28 H28A 0.9800 . ?
C28 H28B 0.9800 . ?
C28 H28C 0.9800 . ?
C29 H29 1.0000 . ?
N13 C30 1.134(4) . ?
C30 C31 1.464(4) . ?
C31 H31A 0.9800 . ?
C31 H31B 0.9800 . ?
C31 H31C 0.9800 . ?
N14 C32 1.109(13) . ?
C32 C33 1.504(16) . ?
C33 H33A 0.9800 . ?
C33 H33B 0.9800 . ?
C33 H33C 0.9800 . ?
B1 F4 1.376(4) . ?
B1 F3 1.393(4) . ?
B1 F2 1.409(4) . ?
B1 F1 1.415(4) . ?
B2A F8A 1.277(9) . ?
B2A F5A 1.335(11) . ?
B2A F7A 1.372(9) . ?
B2A F6A 1.530(10) . ?
B2B F5B 1.397(9) . ?
